data_2202941
loop_
_publ_author_name
'Becker, Steffi'
'Lerner, Hans-Wolfram'
'Bolte, Michael'

_publ_section_title
;
 Diammonium tetrathiocyanatocobaltate(II) tetrahydrate
;
_journal_issue 12
_journal_name_full 'Acta Crystallographica Section E'
_journal_page_first i156
_journal_page_last i157
_journal_paper_doi 10.1107/S1600536803025029
_journal_volume 59
_journal_year 2003
_chemical_formula_iupac '(N H4)2 [Co (S C N)4], 4H2 O'
_chemical_formula_moiety '2N H4 +, Co N4 C4 S4 2-, 4H2 O'
_chemical_formula_sum 'C4 H8 Co N6 O4 S4'
_chemical_formula_weight 391.33
_chemical_name_systematic
;
Diammonium tetrathiocyanatocobaltate(II) tetrahydrate
;
_space_group_IT_number 114
_symmetry_cell_setting tetragonal
_symmetry_space_group_name_Hall 'P -4 2n'
_symmetry_space_group_name_H-M 'P -4 21 c'
_atom_sites_solution_primary direct
_atom_sites_solution_secondary difmap
_audit_creation_method SHELXL-97
_cell_angle_alpha 90.00
_cell_angle_beta 90.00
_cell_angle_gamma 90.00
_cell_formula_units_Z 2
_cell_length_a 12.2050(16)
_cell_length_b 12.2050(16)
_cell_length_c 5.3588(7)
_cell_measurement_reflns_used 6680
_cell_measurement_temperature 100
_cell_measurement_theta_max 27.0
_cell_measurement_theta_min 3.7
_cell_volume 798.26(18)
_computing_cell_refinement X-AREA
_computing_data_collection 'X-AREA (Stoe & Cie, 2001)'
_computing_data_reduction X-AREA
_computing_molecular_graphics 'XP in SHELXTL-Plus (Sheldrick, 1991)'
_computing_publication_material 'PLATON (Spek, 1990)'
_computing_structure_refinement 'SHELXL97 (Sheldrick, 1997) '
_computing_structure_solution 'SHELXS97 (Sheldrick, 1990) '
_diffrn_ambient_temperature 100
_diffrn_measured_fraction_theta_full 0.991
_diffrn_measured_fraction_theta_max 0.991
_diffrn_measurement_device_type 'Stoe IPDS II two-circle'
_diffrn_measurement_method \w
_diffrn_radiation_monochromator graphite
_diffrn_radiation_source 'fine-focus sealed tube'
_diffrn_radiation_type MoK\a
_diffrn_radiation_wavelength 0.71073
_diffrn_reflns_av_R_equivalents 0.0434
_diffrn_reflns_av_sigmaI/netI 0.0276
_diffrn_reflns_limit_h_max 13
_diffrn_reflns_limit_h_min -15
_diffrn_reflns_limit_k_max 15
_diffrn_reflns_limit_k_min -15
_diffrn_reflns_limit_l_max 6
_diffrn_reflns_limit_l_min -6
_diffrn_reflns_number 5438
_diffrn_reflns_theta_full 27.22
_diffrn_reflns_theta_max 27.22
_diffrn_reflns_theta_min 4.15
_diffrn_standards_decay_% 0
_diffrn_standards_interval_time 0
_diffrn_standards_number 0
_exptl_absorpt_coefficient_mu 1.613
_exptl_absorpt_correction_T_max 0.9383
_exptl_absorpt_correction_T_min 0.5868
_exptl_absorpt_correction_type multi-scan
_exptl_absorpt_process_details '(MULABS; Spek, 1990; Blessing, 1995)'
_exptl_crystal_colour blue
_exptl_crystal_density_diffrn 1.628
_exptl_crystal_density_method 'not measured'
_exptl_crystal_description plate
_exptl_crystal_F_000 394
_exptl_crystal_size_max 0.37
_exptl_crystal_size_mid 0.13
_exptl_crystal_size_min 0.04
_refine_diff_density_max 0.952
_refine_diff_density_min -0.366
_refine_ls_abs_structure_details 'Flack (1983), 351 Friedel pairs'
_refine_ls_abs_structure_Flack 0.02(7)
_refine_ls_extinction_method none
_refine_ls_goodness_of_fit_ref 1.044
_refine_ls_hydrogen_treatment noref
_refine_ls_matrix_type full
_refine_ls_number_parameters 44
_refine_ls_number_reflns 882
_refine_ls_number_restraints 0
_refine_ls_restrained_S_all 1.044
_refine_ls_R_factor_all 0.0616
_refine_ls_R_factor_gt 0.0541
_refine_ls_shift/su_max 0.000
_refine_ls_shift/su_mean 0.000
_refine_ls_structure_factor_coef Fsqd
_refine_ls_weighting_details 'w = 1/[\s^2^(Fo^2^)+(0.1367P)^2^] where P = (Fo^2^+2Fc^2^)/3'
_refine_ls_weighting_scheme calc
_refine_ls_wR_factor_gt 0.1726
_refine_ls_wR_factor_ref 0.1772
_reflns_number_gt 729
_reflns_number_total 882
_reflns_threshold_expression I>2\s(I)
_cod_data_source_file wm6002.cif
_cod_data_source_block I
_cod_depositor_comments
;
The following automatic conversions were performed:
'_symmetry_cell_setting' value 'Tetragonal' changed to 'tetragonal'
according to '/home/saulius/struct/CIF-dictionaries/cif_core.dic'
dictionary named 'cif_core.dic' version 2.4.1 from 2010-06-29.

Automatic conversion script
Id: cif_fix_enum 1527 2010-12-29 10:47:43Z saulius 

The following automatic conversions were performed:

'_symmetry_cell_setting' value 'Tetragonal' changed to 'tetragonal'
according to /home/saulius/struct/CIF-dictionaries/cif_core.dic
dictionary named 'cif_core.dic' version 2.4.1 from 2010-06-29.

Automatic conversion script
Id: cif_fix_values 1715 2011-07-08 13:25:40Z adriana 
;
_cod_database_code 2202941
_cod_database_fobs_code 2202941

loop_
_symmetry_equiv_pos_as_xyz
'x, y, z'
'-x, -y, z'
'y, -x, -z'
'-y, x, -z'
'-x+1/2, y+1/2, -z+1/2'
'x+1/2, -y+1/2, -z+1/2'
'-y+1/2, -x+1/2, z+1/2'
'y+1/2, x+1/2, z+1/2'

loop_
_atom_site_label
_atom_site_fract_x
_atom_site_fract_y
_atom_site_fract_z
_atom_site_U_iso_or_equiv
_atom_site_adp_type
_atom_site_calc_flag
_atom_site_refinement_flags
_atom_site_occupancy
_atom_site_disorder_assembly
_atom_site_disorder_group
_atom_site_type_symbol
_atom_site_attached_hydrogens
Co1 0.5000 0.5000 0.0000 0.0451(4) Uani d S 1 . . Co 0
N1 0.5480(4) 0.3801(4) 0.2196(9) 0.0481(11) Uani d . 1 . . N 0
C1 0.5714(5) 0.3251(5) 0.3912(12) 0.0499(13) Uani d . 1 . . C 0
S1 0.60884(16) 0.24747(17) 0.6240(3) 0.0663(6) Uani d . 1 . . S 0
O1 0.7943(3) 0.3749(3) 0.9965(10) 0.0506(9) Uani d . 1 . . O 2
N2 0.0000 0.5000 0.961(5) 0.161(9) Uani d S 1 . . N 4

loop_
_atom_site_aniso_label
_atom_site_aniso_U_11
_atom_site_aniso_U_22
_atom_site_aniso_U_33
_atom_site_aniso_U_12
_atom_site_aniso_U_13
_atom_site_aniso_U_23
Co1 0.0540(6) 0.0540(6) 0.0273(6) 0.000 0.000 0.000
N1 0.056(3) 0.054(3) 0.034(2) 0.006(2) -0.0010(19) 0.000(2)
C1 0.053(3) 0.058(3) 0.039(3) 0.007(3) 0.005(3) 0.000(3)
S1 0.0789(11) 0.0798(12) 0.0401(8) 0.0270(9) 0.0085(8) 0.0138(8)
O1 0.058(2) 0.0379(17) 0.056(2) 0.0095(15) -0.005(2) 0.001(2)
N2 0.093(10) 0.116(12) 0.27(3) 0.013(7) 0.000 0.000

loop_
_atom_type_symbol
_atom_type_description
_atom_type_scat_dispersion_real
_atom_type_scat_dispersion_imag
_atom_type_scat_source
C C 0.0033 0.0016 'International Tables Vol C Tables 4.2.6.8 and 6.1.1.4'
H H 0.0000 0.0000 'International Tables Vol C Tables 4.2.6.8 and 6.1.1.4'
Co Co 0.3494 0.9721 'International Tables Vol C Tables 4.2.6.8 and 6.1.1.4'
N N 0.0061 0.0033 'International Tables Vol C Tables 4.2.6.8 and 6.1.1.4'
O O 0.0106 0.0060 'International Tables Vol C Tables 4.2.6.8 and 6.1.1.4'
S S 0.1246 0.1234 'International Tables Vol C Tables 4.2.6.8 and 6.1.1.4'

loop_
_geom_angle_atom_site_label_1
_geom_angle_atom_site_label_2
_geom_angle_atom_site_label_3
_geom_angle_site_symmetry_1
_geom_angle_site_symmetry_3
_geom_angle
N1 Co1 N1 3_565 2_665 110.97(15)
N1 Co1 N1 3_565 4_655 106.5(3)
N1 Co1 N1 2_665 4_655 110.97(15)
N1 Co1 N1 3_565 . 110.97(15)
N1 Co1 N1 2_665 . 106.5(3)
N1 Co1 N1 4_655 . 110.97(15)
C1 N1 Co1 . . 165.1(5)
N1 C1 S1 . . 177.6(6)

loop_
_geom_bond_atom_site_label_1
_geom_bond_atom_site_label_2
_geom_bond_site_symmetry_2
_geom_bond_distance
_geom_bond_publ_flag
Co1 N1 3_565 1.967(5) ?
Co1 N1 2_665 1.967(5) ?
Co1 N1 4_655 1.967(5) ?
Co1 N1 . 1.967(5) ?
N1 C1 . 1.174(8) ?
C1 S1 . 1.632(7) ?
